data_9009395
loop_
_publ_author_name
'Baur, W. H.'
'Joswig, W.'

_publ_section_title
;The phases of natrolite occurring during dehydration and rehydration studied
 by single crystal X-ray diffraction methods between room temperature and 923
 K Locality: Khibiny, Kola peninsula, Russia Sample: T = 573 K, crystal II,
 "metanatrolite"
;
_journal_name_full 'Neues Jahrbuch fur Mineralogie, Monatshefte'
_journal_page_first 171
_journal_page_last 187
_journal_volume 1996
_journal_year 1996
_chemical_compound_source 'Khibiny, Kola peninsula, Russia'
_chemical_formula_sum 'Al2 Na1.82 O10 Si3'
_chemical_name_mineral Metanatrolite
_space_group_crystal_system monoclinic
_space_group_IT_number 5
_space_group_name_Hall 'C 2y (1/2*z,x-1/2*z,y)'
_space_group_name_H-M_alt 'C 1 2 1 (a+2*c,a,b)'
_symmetry_space_group_name_H-M 'F 1 1 2'
_cell_angle_alpha 90
_cell_angle_beta 90
_cell_angle_gamma 90.0
_cell_length_a 16.244
_cell_length_b 17.018
_cell_length_c 6.4295
_cell_formula_units_Z 8
_cell_volume 1777.374
_database_code_amcsd 0014888
_diffrn_ambient_temperature 573
_exptl_crystal_density_diffrn 2.542
_cod_depositor_comments
;
 Updating space group information.

 Antanas Vaitkus,
 2017-07-04
;
_cod_original_cell_volume 1777.373
_cod_original_sg_symbol_H-M 'F 1 1 2'
_cod_original_formula_sum 'Na1.82 Al2 Si3 O10'
_cod_database_code 9009395

loop_
_space_group_symop_operation_xyz
x,y,z
x,1/2+y,1/2+z
1/2+x,y,1/2+z
1/2+x,1/2+y,z
-x,-y,z
-x,1/2-y,1/2+z
1/2-x,-y,1/2+z
1/2-x,1/2-y,z

loop_
_atom_site_label
_atom_site_fract_x
_atom_site_fract_y
_atom_site_fract_z
_atom_site_occupancy
_atom_site_U_iso_or_equiv
Na1 0.06050 0.18290 0.13400 1.00000 0.09600
Na2 0.31370 0.06290 0.33100 0.41000 0.06400
Na21 0.28360 0.07470 0.39200 0.41000 0.05200
Al11 0.02640 0.10500 0.60650 1.00000 0.03050
Al12 0.26820 0.14230 0.86130 1.00000 0.02890
Si11 0.00000 0.00000 -0.01060 1.00000 0.02970
Si12 0.25000 0.25000 0.24190 1.00000 0.03050
Si21 0.13710 0.23430 0.61860 1.00000 0.03070
Si22 0.11090 -0.02070 0.35970 1.00000 0.02700
O11 0.04220 0.06900 0.85530 1.00000 0.04000
O12 0.23750 0.17120 0.10960 1.00000 0.03800
O21 0.04170 0.20790 0.60300 1.00000 0.03900
O22 0.20750 -0.04250 0.34560 1.00000 0.02900
O31 0.09110 0.07030 0.40590 1.00000 0.03400
O32 0.14710 0.30390 0.77820 1.00000 0.04200
O41 0.07260 -0.07520 0.54140 1.00000 0.03700
O42 0.19130 0.15910 0.67930 1.00000 0.04400
O51 0.07230 -0.04060 0.13050 1.00000 0.04000
O52 0.16750 0.26570 0.38760 1.00000 0.03900

loop_
_cod_related_entry_id
_cod_related_entry_database
_cod_related_entry_code
1 AMCSD 0014888
